data_7046225
loop_
_publ_author_name
'Stanoppi, Marco'
'Lorbach, Andreas'

_publ_section_title
;
 Boron-based donor-spiro-acceptor compounds exhibiting thermally activated
 delayed fluorescence (TADF).
;
_journal_issue 31
_journal_name_full 'Dalton transactions (Cambridge, England : 2003)'
_journal_page_first 10394
_journal_page_last 10398
_journal_paper_doi 10.1039/c8dt01255e
_journal_volume 47
_journal_year 2018
_chemical_absolute_configuration unk
_chemical_formula_moiety 'C24 H19 B N2'
_chemical_formula_sum 'C24 H19 B N2'
_chemical_formula_weight 346.22
_space_group_crystal_system monoclinic
_space_group_IT_number 9
_space_group_name_Hall 'C -2yc'
_space_group_name_H-M_alt 'C 1 c 1'
_symmetry_space_group_name_Hall 'C -2yc'
_symmetry_space_group_name_H-M 'C 1 c 1'
_atom_sites_solution_hydrogens geom
_atom_sites_solution_primary direct
_audit_creation_date 2017-10-25
_audit_creation_method
;
Olex2 1.2
(compiled 2017.08.10 svn.r3458 for OlexSys, GUI svn.r5381)
;
_audit_update_record
;
2018-03-16 deposited with the CCDC.
2018-05-02 downloaded from the CCDC.
;
_cell_angle_alpha 90
_cell_angle_beta 120.520(5)
_cell_angle_gamma 90
_cell_formula_units_Z 4
_cell_length_a 10.4501(8)
_cell_length_b 24.7509(16)
_cell_length_c 8.0062(6)
_cell_measurement_reflns_used 13436
_cell_measurement_temperature 100(1)
_cell_measurement_theta_max 29.83
_cell_measurement_theta_min 2.78
_cell_volume 1783.9(2)
_computing_cell_refinement 'STOE X-AREA'
_computing_data_collection 'STOE X-AREA'
_computing_data_reduction 'STOE X-RED'
_computing_molecular_graphics 'Olex2 (Dolomanov et al., 2009)'
_computing_publication_material 'Olex2 (Dolomanov et al., 2009)'
_computing_structure_refinement 'ShelXL (Sheldrick, 2015)'
_computing_structure_solution 'ShelXS (Sheldrick, 2008)'
_diffrn_ambient_temperature 100(1)
_diffrn_detector 'image plate (34 cm diameter)'
_diffrn_detector_area_resol_mean 6.67
_diffrn_detector_type STOE
_diffrn_measured_fraction_theta_full 0.999
_diffrn_measured_fraction_theta_max 0.998
_diffrn_measurement_device '2-circle goniometer'
_diffrn_measurement_device_type 'STOE IPDS 2T'
_diffrn_measurement_method 'rotation method'
_diffrn_radiation_collimation '0.5 mm diameter, monocapillary'
_diffrn_radiation_monochromator 'plane graphite'
_diffrn_radiation_probe x-ray
_diffrn_radiation_type 'Mo K\a'
_diffrn_radiation_wavelength 0.71073
_diffrn_reflns_av_R_equivalents 0.0510
_diffrn_reflns_av_unetI/netI 0.0496
_diffrn_reflns_Laue_measured_fraction_full 0.999
_diffrn_reflns_Laue_measured_fraction_max 0.998
_diffrn_reflns_limit_h_max 14
_diffrn_reflns_limit_h_min -13
_diffrn_reflns_limit_k_max 33
_diffrn_reflns_limit_k_min -33
_diffrn_reflns_limit_l_max 10
_diffrn_reflns_limit_l_min -10
_diffrn_reflns_number 12068
_diffrn_reflns_point_group_measured_fraction_full 0.999
_diffrn_reflns_point_group_measured_fraction_max 0.995
_diffrn_reflns_theta_full 25.242
_diffrn_reflns_theta_max 28.556
_diffrn_reflns_theta_min 2.781
_diffrn_source 'sealed X-ray tube, 12 x 0.4 mm long-fine focus'
_exptl_absorpt_coefficient_mu 0.075
_exptl_absorpt_correction_T_max 1.06906
_exptl_absorpt_correction_T_min 0.92047
_exptl_absorpt_correction_type multi-scan
_exptl_absorpt_process_details
'MULABS / PLATON Spek, A.L. (2003). J. Appl. Cryst. 36, 7-13. Spek, A.L. (2009). Acta Cryst. D65, 148-155.'
_exptl_crystal_colour yellow
_exptl_crystal_colour_primary yellow
_exptl_crystal_density_diffrn 1.289
_exptl_crystal_description block
_exptl_crystal_F_000 728
_exptl_crystal_size_max 0.45
_exptl_crystal_size_mid 0.375
_exptl_crystal_size_min 0.15
_refine_diff_density_max 0.171
_refine_diff_density_min -0.194
_refine_diff_density_rms 0.037
_refine_ls_abs_structure_details
;
 Flack x determined using 1491 quotients [(I+)-(I-)]/[(I+)+(I-)]
 (Parsons and Flack (2004), Acta Cryst. A60, s61).
;
_refine_ls_abs_structure_Flack -0.7(10)
_refine_ls_extinction_method none
_refine_ls_goodness_of_fit_ref 1.009
_refine_ls_hydrogen_treatment constr
_refine_ls_matrix_type full
_refine_ls_number_parameters 245
_refine_ls_number_reflns 4527
_refine_ls_number_restraints 2
_refine_ls_restrained_S_all 1.008
_refine_ls_R_factor_all 0.0616
_refine_ls_R_factor_gt 0.0450
_refine_ls_shift/su_max 0.000
_refine_ls_shift/su_mean 0.000
_refine_ls_structure_factor_coef Fsqd
_refine_ls_weighting_details 'w=1/[\s^2^(Fo^2^)+(0.0496P)^2^] where P=(Fo^2^+2Fc^2^)/3'
_refine_ls_weighting_scheme calc
_refine_ls_wR_factor_gt 0.0912
_refine_ls_wR_factor_ref 0.0966
_reflns_Friedel_coverage 0.988
_reflns_Friedel_fraction_full 0.999
_reflns_Friedel_fraction_max 0.993
_reflns_number_gt 3695
_reflns_number_total 4527
_reflns_threshold_expression 'I > 2\s(I)'
_cod_data_source_file c8dt01255e3.cif
_cod_data_source_block AL38
_cod_depositor_comments 'Adding full bibliography for 7046223--7046226.cif.'
_cod_database_code 7046225
_shelxl_version_number 2013-4
_shelx_space_group_comment
;
The symmetry employed for this shelxl refinement is uniquely defined
by the following loop, which should always be used as a source of
symmetry information in preference to the above space-group names.
They are only intended as comments.
;
_shelx_estimated_absorpt_t_max 0.989
_shelx_estimated_absorpt_t_min 0.967
_olex2_refinement_description
;
1. Fixed Uiso
 At 1.2 times of:
  All C(H) groups
 At 1.5 times of:
  All C(H,H,H) groups
2.a Aromatic/amide H refined with riding coordinates:
 C2(H2), C3(H3), C4(H4), C5(H5), C8(H8), C9(H9), C10(H10), C11(H11), C14(H14),
 C15(H15), C16(H16), C17(H17), C20(H20), C21(H21), C22(H22), C23(H23)
2.b Idealised Me refined as rotating group:
 C24(H24A,H24B,H24C)
;
_olex2_exptl_crystal_mounting_method 'Mounted on MiTeGen Dual-Thickness MicroMounts in paraffin oil.'
_olex2_submission_special_instructions 'No special instructions were received'

loop_
_space_group_symop_operation_xyz
'x, y, z'
'x, -y, z+1/2'
'x+1/2, y+1/2, z'
'x+1/2, -y+1/2, z+1/2'

loop_
_atom_site_label
_atom_site_type_symbol
_atom_site_fract_x
_atom_site_fract_y
_atom_site_fract_z
_atom_site_U_iso_or_equiv
_atom_site_adp_type
_atom_site_occupancy
_atom_site_site_symmetry_order
_atom_site_calc_flag
_atom_site_refinement_flags_posn
N1 N 0.5978(2) 0.69609(9) 0.3652(3) 0.0306(5) Uani 1 1 d .
N2 N 0.4696(2) 0.57056(9) 0.1078(3) 0.0295(5) Uani 1 1 d .
C1 C 0.6773(2) 0.65445(10) 0.6749(3) 0.0250(5) Uani 1 1 d .
C2 C 0.7202(3) 0.62463(11) 0.8428(4) 0.0345(6) Uani 1 1 d .
H2 H 0.7007 0.5869 0.8335 0.041 Uiso 1 1 calc R
C3 C 0.7908(3) 0.64926(13) 1.0230(4) 0.0403(7) Uani 1 1 d .
H3 H 0.8195 0.6284 1.1362 0.048 Uiso 1 1 calc R
C4 C 0.8197(3) 0.70410(13) 1.0385(4) 0.0429(7) Uani 1 1 d .
H4 H 0.8684 0.7207 1.1627 0.051 Uiso 1 1 calc R
C5 C 0.7783(3) 0.73501(12) 0.8752(4) 0.0366(6) Uani 1 1 d .
H5 H 0.7980 0.7727 0.8854 0.044 Uiso 1 1 calc R
C6 C 0.7073(3) 0.70959(10) 0.6957(4) 0.0282(5) Uani 1 1 d .
C7 C 0.6581(3) 0.73441(10) 0.5070(4) 0.0276(5) Uani 1 1 d .
C8 C 0.6679(3) 0.78824(11) 0.4648(4) 0.0339(6) Uani 1 1 d .
H8 H 0.7081 0.8147 0.5646 0.041 Uiso 1 1 calc R
C9 C 0.6178(3) 0.80225(12) 0.2753(5) 0.0402(7) Uani 1 1 d .
H9 H 0.6246 0.8387 0.2432 0.048 Uiso 1 1 calc R
C10 C 0.5576(4) 0.76336(14) 0.1309(5) 0.0450(8) Uani 1 1 d .
H10 H 0.5235 0.7730 0.0000 0.054 Uiso 1 1 calc R
C11 C 0.5476(3) 0.71037(12) 0.1790(4) 0.0372(6) Uani 1 1 d .
H11 H 0.5050 0.6838 0.0799 0.045 Uiso 1 1 calc R
C12 C 0.4356(3) 0.61248(10) 0.3577(4) 0.0262(5) Uani 1 1 d .
C13 C 0.3776(3) 0.58267(10) 0.1836(4) 0.0278(5) Uani 1 1 d .
C14 C 0.2292(3) 0.56512(10) 0.0889(4) 0.0325(6) Uani 1 1 d .
H14 H 0.1898 0.5455 -0.0291 0.039 Uiso 1 1 calc R
C15 C 0.1398(3) 0.57630(11) 0.1669(4) 0.0364(6) Uani 1 1 d .
H15 H 0.0389 0.5650 0.1002 0.044 Uiso 1 1 calc R
C16 C 0.1967(3) 0.60372(11) 0.3409(4) 0.0348(6) Uani 1 1 d .
H16 H 0.1362 0.6108 0.3955 0.042 Uiso 1 1 calc R
C17 C 0.3433(3) 0.62064(10) 0.4342(4) 0.0299(6) Uani 1 1 d .
H17 H 0.3826 0.6386 0.5555 0.036 Uiso 1 1 calc R
C18 C 0.6963(3) 0.59558(10) 0.4049(4) 0.0258(5) Uani 1 1 d .
C19 C 0.6246(3) 0.56426(10) 0.2341(4) 0.0268(5) Uani 1 1 d .
C20 C 0.7060(3) 0.52803(10) 0.1907(4) 0.0314(5) Uani 1 1 d .
H20 H 0.6570 0.5066 0.0768 0.038 Uiso 1 1 calc R
C21 C 0.8578(3) 0.52333(11) 0.3131(4) 0.0327(6) Uani 1 1 d .
H21 H 0.9126 0.4990 0.2816 0.039 Uiso 1 1 calc R
C22 C 0.9304(3) 0.55368(11) 0.4805(4) 0.0310(6) Uani 1 1 d .
H22 H 1.0349 0.5505 0.5636 0.037 Uiso 1 1 calc R
C23 C 0.8496(3) 0.58867(10) 0.5257(4) 0.0266(5) Uani 1 1 d .
H23 H 0.8998 0.6087 0.6430 0.032 Uiso 1 1 calc R
C24 C 0.4027(3) 0.54610(13) -0.0837(4) 0.0400(7) Uani 1 1 d .
H24A H 0.4704 0.5498 -0.1340 0.060 Uiso 1 1 calc GR
H24B H 0.3087 0.5643 -0.1714 0.060 Uiso 1 1 calc GR
H24C H 0.3839 0.5077 -0.0749 0.060 Uiso 1 1 calc GR
B1 B 0.6004(3) 0.63603(12) 0.4527(4) 0.0290(6) Uani 1 1 d .

loop_
_atom_site_aniso_label
_atom_site_aniso_U_11
_atom_site_aniso_U_22
_atom_site_aniso_U_33
_atom_site_aniso_U_23
_atom_site_aniso_U_13
_atom_site_aniso_U_12
N1 0.0263(11) 0.0272(11) 0.0325(12) -0.0017(10) 0.0108(10) -0.0010(9)
N2 0.0304(11) 0.0268(11) 0.0230(11) -0.0049(9) 0.0075(9) -0.0023(9)
C1 0.0207(11) 0.0228(11) 0.0275(13) -0.0038(10) 0.0094(10) -0.0006(9)
C2 0.0322(13) 0.0260(13) 0.0426(16) 0.0030(12) 0.0171(12) 0.0006(11)
C3 0.0386(15) 0.0435(17) 0.0348(16) 0.0093(13) 0.0157(13) 0.0046(12)
C4 0.0463(18) 0.0466(18) 0.0283(15) -0.0020(13) 0.0135(14) -0.0029(13)
C5 0.0425(15) 0.0283(14) 0.0337(15) -0.0065(12) 0.0155(13) -0.0065(11)
C6 0.0263(11) 0.0245(12) 0.0287(13) -0.0011(11) 0.0103(10) 0.0002(10)
C7 0.0241(11) 0.0246(13) 0.0297(14) -0.0020(10) 0.0105(10) -0.0004(9)
C8 0.0330(14) 0.0248(13) 0.0389(16) -0.0013(12) 0.0146(13) 0.0007(11)
C9 0.0371(15) 0.0319(15) 0.0428(17) 0.0115(13) 0.0137(13) 0.0059(12)
C10 0.0412(16) 0.053(2) 0.0298(16) 0.0106(14) 0.0103(13) 0.0079(14)
C11 0.0326(14) 0.0398(16) 0.0274(14) -0.0053(12) 0.0066(12) -0.0019(12)
C12 0.0261(12) 0.0206(12) 0.0244(13) 0.0035(10) 0.0073(10) 0.0026(9)
C13 0.0274(12) 0.0206(12) 0.0282(14) 0.0024(10) 0.0089(10) 0.0007(9)
C14 0.0297(13) 0.0241(12) 0.0311(15) 0.0009(11) 0.0061(12) -0.0014(10)
C15 0.0255(12) 0.0275(13) 0.0463(18) 0.0028(12) 0.0110(12) -0.0029(10)
C16 0.0295(13) 0.0303(14) 0.0423(17) 0.0041(12) 0.0165(13) 0.0001(11)
C17 0.0307(13) 0.0241(13) 0.0297(14) 0.0023(10) 0.0115(11) 0.0010(10)
C18 0.0290(12) 0.0203(11) 0.0251(13) 0.0008(10) 0.0115(10) -0.0029(9)
C19 0.0278(12) 0.0219(12) 0.0249(12) 0.0020(10) 0.0092(10) -0.0003(9)
C20 0.0377(14) 0.0244(12) 0.0274(13) -0.0013(11) 0.0130(11) 0.0004(11)
C21 0.0379(14) 0.0294(13) 0.0332(15) 0.0024(11) 0.0197(12) 0.0062(11)
C22 0.0279(12) 0.0300(14) 0.0320(15) 0.0064(11) 0.0129(11) 0.0054(10)
C23 0.0268(12) 0.0236(11) 0.0251(13) 0.0007(10) 0.0099(11) -0.0013(9)
C24 0.0374(15) 0.0438(16) 0.0279(15) -0.0083(13) 0.0086(12) -0.0027(12)
B1 0.0281(14) 0.0228(14) 0.0299(16) -0.0026(12) 0.0102(12) -0.0011(10)

loop_
_atom_type_symbol
_atom_type_description
_atom_type_scat_dispersion_real
_atom_type_scat_dispersion_imag
_atom_type_scat_source
C C 0.0033 0.0016 'International Tables Vol C Tables 4.2.6.8 and 6.1.1.4'
H H 0.0000 0.0000 'International Tables Vol C Tables 4.2.6.8 and 6.1.1.4'
B B 0.0013 0.0007 'International Tables Vol C Tables 4.2.6.8 and 6.1.1.4'
N N 0.0061 0.0033 'International Tables Vol C Tables 4.2.6.8 and 6.1.1.4'

loop_
_geom_angle_atom_site_label_1
_geom_angle_atom_site_label_2
_geom_angle_atom_site_label_3
_geom_angle
C7 N1 B1 112.0(2)
C11 N1 C7 119.5(2)
C11 N1 B1 128.5(2)
C13 N2 C19 120.0(2)
C13 N2 C24 118.4(2)
C19 N2 C24 118.0(2)
C2 C1 B1 130.9(2)
C6 C1 C2 117.5(2)
C6 C1 B1 111.6(2)
C3 C2 C1 120.8(3)
C4 C3 C2 120.2(3)
C5 C4 C3 120.6(3)
C4 C5 C6 118.3(3)
C1 C6 C7 110.4(2)
C5 C6 C1 122.5(2)
C5 C6 C7 127.0(2)
N1 C7 C6 109.9(2)
N1 C7 C8 121.6(2)
C8 C7 C6 128.5(2)
C9 C8 C7 118.4(3)
C8 C9 C10 120.2(3)
C9 C10 C11 119.5(3)
N1 C11 C10 120.8(3)
C13 C12 B1 118.6(2)
C17 C12 C13 117.6(2)
C17 C12 B1 123.8(2)
N2 C13 C12 119.5(2)
C14 C13 N2 120.7(2)
C14 C13 C12 119.8(2)
C15 C14 C13 120.4(3)
C16 C15 C14 120.4(2)
C15 C16 C17 119.0(3)
C16 C17 C12 122.7(3)
C19 C18 B1 119.2(2)
C23 C18 C19 117.4(2)
C23 C18 B1 123.3(2)
C18 C19 N2 118.9(2)
C20 C19 N2 120.9(2)
C20 C19 C18 120.2(2)
C21 C20 C19 120.2(2)
C22 C21 C20 120.7(2)
C21 C22 C23 119.2(2)
C22 C23 C18 122.3(2)
C1 B1 N1 96.15(19)
C12 B1 N1 110.3(2)
C12 B1 C1 116.3(2)
C18 B1 N1 110.1(2)
C18 B1 C1 115.1(2)
C18 B1 C12 108.3(2)

loop_
_geom_bond_atom_site_label_1
_geom_bond_atom_site_label_2
_geom_bond_distance
N1 C7 1.364(3)
N1 C11 1.352(4)
N1 B1 1.637(4)
N2 C13 1.405(3)
N2 C19 1.417(3)
N2 C24 1.456(3)
C1 C2 1.393(4)
C1 C6 1.391(3)
C1 B1 1.602(4)
C2 C3 1.384(4)
C3 C4 1.382(4)
C4 C5 1.381(4)
C5 C6 1.388(4)
C6 C7 1.461(4)
C7 C8 1.391(4)
C8 C9 1.375(4)
C9 C10 1.385(5)
C10 C11 1.386(5)
C12 C13 1.413(4)
C12 C17 1.396(4)
C12 B1 1.599(4)
C13 C14 1.405(3)
C14 C15 1.390(4)
C15 C16 1.383(4)
C16 C17 1.385(4)
C18 C19 1.411(3)
C18 C23 1.399(3)
C18 B1 1.594(4)
C19 C20 1.396(4)
C20 C21 1.382(4)
C21 C22 1.379(4)
C22 C23 1.381(4)
